data_2106841
loop_
_publ_author_name
'Bergerhoff, G.'
'Goost, L.'

_publ_section_title
;
 Ammoniumfluorostannat(II)
;
_journal_name_full 'Acta Crystallographica B (24,1968-38,1982)'
_journal_page_first 632
_journal_page_last 633
_journal_volume 29
_journal_year 1973
_chemical_formula_sum 'F3 H4 N Sn'
_chemical_name_systematic 'N H4 Sn F3'
_space_group_IT_number 5
_symmetry_space_group_name_Hall 'B 2'
_symmetry_space_group_name_H-M 'B 1 1 2'
_cell_angle_alpha 90
_cell_angle_beta 90
_cell_angle_gamma 125
_cell_formula_units_Z 4
_cell_length_a 11.66
_cell_length_b 6.507
_cell_length_c 6.859
_cell_volume 426.290
_citation_journal_id_ASTM ACBCAR
_cod_data_source_file Bergerhoff_ACBCAR_1973_649.cif
_cod_data_source_block H4F3N1Sn1
_cod_original_cell_volume 426.2896
_cod_original_sg_symbol_Hall 'C 2y (-x,z,y)'
_cod_original_formula_sum 'H4 F3 N1 Sn1'
_cod_database_code 2106841

loop_
_symmetry_equiv_pos_as_xyz
x,y,z
-x,-y,z
x+1/2,y,z+1/2
-x+1/2,-y,z+1/2

loop_
_atom_site_label
_atom_site_type_symbol
_atom_site_fract_x
_atom_site_fract_y
_atom_site_fract_z
_atom_site_occupancy
_atom_site_U_iso_or_equiv
_atom_site_attached_hydrogens
F1 F-1 0.114 0.167 0.363 1 0.0 0
F2 F-1 0.788 0.831 0.753 1 0.0 0
N1 N-3 0.122 0.354 0.973 1 0.0 4
F3 F-1 0.348 0.15 0.414 1 0.0 0
Sn1 Sn+2 0.3623 0.0864 0 1 0.0 0
